data_4071049
loop_
_publ_author_name
'Cadierno, Victorio'
'D\'iez, Josefina'
'Garc\'ia-\'Alvarez, Joaqu\'in'
'Gimeno, Jos\'e'

_publ_section_title
;
 (\h6-Arene)&#x2212;Ruthenium(II) Complexes Containing Methanide and
 Methandiide Anions of Ph2P(&#xE5FB;S)CH2P(&#xE5FB;NR)Ph2: Unprecedented
 Insertion of Isocyanide into a Ruthenium&#x2212;Carbene Bond
;
_journal_issue 8
_journal_name_full Organometallics
_journal_page_first 1809
_journal_paper_doi 10.1021/om701228a
_journal_volume 27
_journal_year 2008
_chemical_compound_source synthesis
_chemical_formula_moiety 'C47 H45 N O3 P3 Ru S, F6 Sb'
_chemical_formula_sum 'C47 H45 F6 N O3 P3 Ru S Sb'
_chemical_formula_weight 1133.63
_chemical_name_systematic
;
 ?
;
_space_group_IT_number 14
_symmetry_cell_setting monoclinic
_symmetry_Int_Tables_number 14
_symmetry_space_group_name_Hall '-P 2yn'
_symmetry_space_group_name_H-M 'P 1 21/n 1'
_atom_sites_solution_hydrogens geom
_atom_sites_solution_primary direct
_atom_sites_solution_secondary difmap
_audit_creation_method SHELXL-97
_cell_angle_alpha 90.00
_cell_angle_beta 115.9120(10)
_cell_angle_gamma 90.00
_cell_formula_units_Z 4
_cell_length_a 20.0192(2)
_cell_length_b 12.3803(2)
_cell_length_c 20.9031(2)
_cell_measurement_temperature 100(2)
_cell_volume 4659.87(11)
_computing_cell_refinement 'Bruker SMART (Bruker 2001)'
_computing_data_collection 'Bruker SMART (Bruker 2001)'
_computing_data_reduction 'Bruker SAINT (Bruker 2000)'
_computing_molecular_graphics 'PLATON (Spek, 2006)'
_computing_publication_material 'SHELXL-97 (Sheldrick, 1997)'
_computing_structure_refinement 'SHELXL-97 (Sheldrick, 1997)'
_computing_structure_solution 'SHELXS-97 (Sheldrick, 1990)'
_diffrn_ambient_temperature 100(2)
_diffrn_measured_fraction_theta_full 0.954
_diffrn_measured_fraction_theta_max 0.954
_diffrn_measurement_device_type 'CCD area detector'
_diffrn_measurement_method 'phi and omega scans'
_diffrn_radiation_monochromator graphite
_diffrn_radiation_source 'fine-focus sealed tube'
_diffrn_radiation_type CuK\a
_diffrn_radiation_wavelength 1.5418
_diffrn_reflns_av_R_equivalents 0.0548
_diffrn_reflns_av_sigmaI/netI 0.0510
_diffrn_reflns_limit_h_max 24
_diffrn_reflns_limit_h_min -24
_diffrn_reflns_limit_k_max 14
_diffrn_reflns_limit_k_min -14
_diffrn_reflns_limit_l_max 25
_diffrn_reflns_limit_l_min -20
_diffrn_reflns_number 28909
_diffrn_reflns_theta_full 70.61
_diffrn_reflns_theta_max 70.61
_diffrn_reflns_theta_min 2.55
_exptl_absorpt_coefficient_mu 9.179
_exptl_absorpt_correction_T_max 1
_exptl_absorpt_correction_T_min 0.169337
_exptl_absorpt_correction_type empirical
_exptl_absorpt_process_details 'SADABS (Sheldrick,G.M.,1997-2001)'
_exptl_crystal_colour Yellow
_exptl_crystal_density_diffrn 1.616
_exptl_crystal_density_method 'not measured'
_exptl_crystal_description Prism
_exptl_crystal_F_000 2272
_exptl_crystal_size_max 0.25
_exptl_crystal_size_mid 0.2
_exptl_crystal_size_min 0.08
_refine_diff_density_max 2.433
_refine_diff_density_min -2.364
_refine_diff_density_rms 0.145
_refine_ls_extinction_method none
_refine_ls_goodness_of_fit_ref 1.055
_refine_ls_hydrogen_treatment constr
_refine_ls_matrix_type full
_refine_ls_number_parameters 563
_refine_ls_number_reflns 8540
_refine_ls_number_restraints 87
_refine_ls_restrained_S_all 1.078
_refine_ls_R_factor_all 0.0704
_refine_ls_R_factor_gt 0.0609
_refine_ls_shift/su_max 0.000
_refine_ls_shift/su_mean 0.000
_refine_ls_structure_factor_coef Fsqd
_refine_ls_weighting_details 'calc w=1/[\s^2^(Fo^2^)+(0.0821P)^2^+25.8365P] where P=(Fo^2^+2Fc^2^)/3'
_refine_ls_weighting_scheme calc
_refine_ls_wR_factor_gt 0.1586
_refine_ls_wR_factor_ref 0.1684
_reflns_number_gt 7256
_reflns_number_total 8540
_reflns_threshold_expression >2sigma(I)
_cod_data_source_file om701228a-file002.cif
_cod_data_source_block 3f
_cod_depositor_comments
;
The following automatic conversions were performed:

'_exptl_absorpt_correction_type' value 'Empirical' changed to
'empirical' according to
/home/saulius/struct/CIF-dictionaries/cif_core.dic dictionary named
'cif_core.dic' version 2.4.1 from 2010-06-29.

Automatic conversion script
Id: cif_fix_values 1715 2011-07-08 13:25:40Z adriana 
;
_cod_original_cell_volume 4659.86(10)
_cod_original_sg_symbol_H-M 'P 21/n'
_cod_database_code 4071049

loop_
_symmetry_equiv_pos_as_xyz
'x, y, z'
'-x+1/2, y+1/2, -z+1/2'
'-x, -y, -z'
'x-1/2, -y-1/2, z-1/2'

loop_
_atom_site_label
_atom_site_type_symbol
_atom_site_fract_x
_atom_site_fract_y
_atom_site_fract_z
_atom_site_U_iso_or_equiv
_atom_site_adp_type
_atom_site_occupancy
_atom_site_symmetry_multiplicity
_atom_site_calc_flag
_atom_site_refinement_flags
_atom_site_disorder_assembly
_atom_site_disorder_group
C1 C 0.2412(3) -0.1206(5) 0.0365(3) 0.0253(12) Uani 1 1 d . B .
H1 H 0.2716 -0.1647 0.0780 0.030 Uiso 1 1 calc R . .
C2 C 0.3479(6) 0.3222(6) -0.0325(6) 0.071(3) Uani 1 1 d D . .
C5 C 0.3941(5) 0.5127(7) -0.0682(5) 0.065(2) Uani 1 1 d D . .
H5 H 0.4056 0.5764 -0.0848 0.078 Uiso 1 1 calc R A 1
C8 C 0.1415(6) 0.2517(9) -0.1723(5) 0.119(4) Uani 1 1 d DU . .
C9 C 0.1649(7) 0.3352(9) -0.1940(6) 0.092(3) Uani 1 1 d DU B .
H9 H 0.2085 0.3735 -0.1684 0.111 Uiso 1 1 calc R . .
C10 C 0.1116(7) 0.3565(11) -0.2637(7) 0.117(4) Uani 1 1 d DU . .
H10 H 0.1179 0.4157 -0.2879 0.141 Uiso 1 1 calc R B .
C11 C 0.0507(5) 0.2920(12) -0.2967(6) 0.111(4) Uani 1 1 d DU B .
H11 H 0.0099 0.3185 -0.3361 0.133 Uiso 1 1 calc R . .
C12 C 0.0481(6) 0.1809(13) -0.2714(7) 0.140(5) Uani 1 1 d DU . .
H12 H 0.0164 0.1264 -0.2986 0.168 Uiso 1 1 calc R B .
C13 C 0.1018(4) 0.1702(9) -0.1988(5) 0.073(3) Uani 1 1 d DU B .
H13 H 0.1069 0.1071 -0.1730 0.088 Uiso 1 1 calc R . .
C14 C 0.3834(4) -0.0917(6) 0.0383(3) 0.0367(15) Uani 1 1 d . . .
C15 C 0.4121(4) -0.1859(7) 0.0756(5) 0.058(2) Uani 1 1 d . . .
H15 H 0.3802 -0.2423 0.0725 0.070 Uiso 1 1 calc R . .
C16 C 0.4869(5) -0.1976(11) 0.1170(7) 0.102(5) Uani 1 1 d . . .
H16 H 0.5054 -0.2612 0.1422 0.122 Uiso 1 1 calc R . .
C17 C 0.5352(5) -0.1136(11) 0.1212(6) 0.100(5) Uani 1 1 d . . .
H17 H 0.5861 -0.1218 0.1486 0.120 Uiso 1 1 calc R . .
C18 C 0.5080(5) -0.0202(9) 0.0854(4) 0.064(3) Uani 1 1 d . . .
H18 H 0.5404 0.0356 0.0884 0.076 Uiso 1 1 calc R . .
C19 C 0.4326(4) -0.0072(7) 0.0445(4) 0.0440(17) Uani 1 1 d . . .
H19 H 0.4144 0.0577 0.0209 0.053 Uiso 1 1 calc R . .
C20 C 0.2620(4) -0.1402(6) -0.0995(3) 0.0396(16) Uani 1 1 d . . .
C21 C 0.1931(5) -0.1184(10) -0.1550(4) 0.073(3) Uani 1 1 d . . .
H21 H 0.1616 -0.0687 -0.1487 0.087 Uiso 1 1 calc R . .
C22 C 0.1711(6) -0.1703(13) -0.2197(5) 0.105(5) Uani 1 1 d . . .
H22 H 0.1250 -0.1541 -0.2566 0.126 Uiso 1 1 calc R . .
C23 C 0.2143(7) -0.2432(11) -0.2302(6) 0.096(5) Uani 1 1 d . . .
H23 H 0.1981 -0.2776 -0.2740 0.115 Uiso 1 1 calc R . .
C24 C 0.2826(7) -0.2672(8) -0.1768(6) 0.079(4) Uani 1 1 d . . .
H24 H 0.3127 -0.3179 -0.1843 0.095 Uiso 1 1 calc R . .
C25 C 0.3079(5) -0.2145(6) -0.1094(5) 0.053(2) Uani 1 1 d . . .
H25 H 0.3544 -0.2300 -0.0729 0.064 Uiso 1 1 calc R . .
C26 C 0.1130(3) -0.2498(5) -0.0707(3) 0.0349(14) Uani 1 1 d . . .
C27 C 0.1532(4) -0.3440(6) -0.0602(4) 0.054(2) Uani 1 1 d . . .
H27 H 0.1950 -0.3559 -0.0175 0.064 Uiso 1 1 calc R . .
C28 C 0.1310(5) -0.4210(7) -0.1138(5) 0.071(3) Uani 1 1 d . . .
H28 H 0.1589 -0.4835 -0.1080 0.086 Uiso 1 1 calc R . .
C29 C 0.0670(5) -0.4041(7) -0.1763(4) 0.058(2) Uani 1 1 d . . .
H29 H 0.0507 -0.4569 -0.2115 0.070 Uiso 1 1 calc R . .
C30 C 0.0275(4) -0.3094(7) -0.1864(4) 0.0459(18) Uani 1 1 d . . .
H30 H -0.0145 -0.2979 -0.2289 0.055 Uiso 1 1 calc R . .
C31 C 0.0498(3) -0.2313(6) -0.1339(3) 0.0371(15) Uani 1 1 d . . .
H31 H 0.0230 -0.1675 -0.1407 0.045 Uiso 1 1 calc R . .
C32 C 0.1240(3) -0.1951(5) 0.0687(3) 0.0267(12) Uani 1 1 d . . .
C33 C 0.1637(4) -0.2816(6) 0.1113(4) 0.0419(17) Uani 1 1 d . . .
H33 H 0.2012 -0.3149 0.1036 0.050 Uiso 1 1 calc R . .
C34 C 0.1468(4) -0.3170(7) 0.1650(4) 0.055(2) Uani 1 1 d . . .
H34 H 0.1735 -0.3740 0.1937 0.066 Uiso 1 1 calc R . .
C35 C 0.0904(4) -0.2688(6) 0.1768(4) 0.0416(16) Uani 1 1 d . . .
H35 H 0.0795 -0.2934 0.2132 0.050 Uiso 1 1 calc R . .
C36 C 0.0510(3) -0.1844(6) 0.1342(3) 0.0360(14) Uani 1 1 d . . .
H36 H 0.0132 -0.1520 0.1418 0.043 Uiso 1 1 calc R . .
C37 C 0.0674(3) -0.1474(5) 0.0800(3) 0.0312(13) Uani 1 1 d . . .
H37 H 0.0403 -0.0906 0.0512 0.037 Uiso 1 1 calc R . .
C38 C 0.3105(4) 0.0508(5) 0.1699(3) 0.0336(14) Uani 1 1 d . . .
C39 C 0.3159(3) 0.1453(5) 0.1348(3) 0.0329(13) Uani 1 1 d . . .
H39 H 0.3608 0.1620 0.1340 0.039 Uiso 1 1 calc R . .
C40 C 0.2544(4) 0.2155(5) 0.1007(3) 0.0332(13) Uani 1 1 d . . .
H40 H 0.2601 0.2774 0.0784 0.040 Uiso 1 1 calc R . .
C41 C 0.1855(4) 0.1939(5) 0.0997(3) 0.0355(14) Uani 1 1 d . . .
C42 C 0.1792(4) 0.0942(6) 0.1335(3) 0.0356(15) Uani 1 1 d . . .
H42 H 0.1336 0.0758 0.1322 0.043 Uiso 1 1 calc R . .
C43 C 0.2396(4) 0.0253(6) 0.1677(3) 0.0380(15) Uani 1 1 d . . .
H43 H 0.2339 -0.0376 0.1892 0.046 Uiso 1 1 calc R . .
C44 C 0.3758(4) -0.0237(6) 0.2063(4) 0.0447(17) Uani 1 1 d . . .
H44A H 0.4096 -0.0154 0.1853 0.067 Uiso 1 1 calc R . .
H44B H 0.3586 -0.0970 0.2009 0.067 Uiso 1 1 calc R . .
H44C H 0.4007 -0.0061 0.2560 0.067 Uiso 1 1 calc R . .
C45 C 0.1185(4) 0.2667(6) 0.0662(4) 0.0412(16) Uani 1 1 d . . .
H45 H 0.0740 0.2212 0.0483 0.049 Uiso 1 1 calc R . .
C46 C 0.1168(5) 0.3339(7) 0.0041(5) 0.060(2) Uani 1 1 d . . .
H46A H 0.1567 0.3852 0.0215 0.090 Uiso 1 1 calc R . .
H46B H 0.0703 0.3714 -0.0182 0.090 Uiso 1 1 calc R . .
H46C H 0.1224 0.2871 -0.0299 0.090 Uiso 1 1 calc R . .
C47 C 0.1171(4) 0.3394(7) 0.1250(5) 0.057(2) Uani 1 1 d . . .
H47A H 0.1129 0.2955 0.1609 0.086 Uiso 1 1 calc R . .
H47B H 0.0753 0.3874 0.1051 0.086 Uiso 1 1 calc R . .
H47C H 0.1621 0.3808 0.1458 0.086 Uiso 1 1 calc R . .
F1 F 0.1419(2) 0.1961(4) 0.3000(3) 0.0548(11) Uani 1 1 d . . .
F2 F 0.0510(2) 0.0800(4) 0.3339(3) 0.0550(11) Uani 1 1 d . . .
F3 F 0.1968(2) 0.0786(4) 0.4141(2) 0.0537(11) Uani 1 1 d . . .
F4 F 0.1278(2) -0.0967(3) 0.3387(2) 0.0458(10) Uani 1 1 d . . .
F5 F 0.2176(2) 0.0188(4) 0.3030(2) 0.0443(9) Uani 1 1 d . . .
F6 F 0.0720(2) 0.0276(4) 0.2216(2) 0.0554(12) Uani 1 1 d . . .
N1 N 0.2607(3) 0.0502(4) -0.0239(3) 0.0334(12) Uani 1 1 d . . .
O1 O 0.3329(3) 0.2254(5) -0.0080(3) 0.0605(15) Uani 1 1 d . B .
P3 P 0.14514(8) -0.14669(13) -0.00196(7) 0.0255(3) Uani 1 1 d . . .
P2 P 0.28618(9) -0.07430(13) -0.01540(8) 0.0292(3) Uani 1 1 d . B .
Ru1 Ru 0.22403(3) 0.04848(4) 0.05907(2) 0.02703(15) Uani 1 1 d . B .
S1 S 0.10205(8) -0.00032(13) -0.03753(7) 0.0311(3) Uani 1 1 d . B .
Sb1 Sb 0.134002(19) 0.04919(3) 0.31803(2) 0.02959(14) Uani 1 1 d . . .
O2 O 0.2154(5) 0.2316(8) -0.0831(5) 0.0389(16) Uiso 0.50 1 d P B 1
O3 O 0.3021(5) 0.1224(7) -0.1200(5) 0.0220(19) Uiso 0.50 1 d P B 1
P1 P 0.27850(13) 0.1485(2) -0.06554(12) 0.0095(4) Uiso 0.50 1 d PU B 1
C7 C 0.4078(5) 0.3225(8) -0.0519(5) 0.042(2) Uiso 0.70 1 d PD C 1
H7 H 0.4327 0.2589 -0.0514 0.050 Uiso 0.70 1 calc PR C 1
C6 C 0.4283(6) 0.4200(8) -0.0715(6) 0.045(2) Uiso 0.70 1 d PD C 1
H6 H 0.4655 0.4214 -0.0868 0.054 Uiso 0.70 1 calc PR C 1
C3 C 0.3227(6) 0.4179(8) -0.0199(5) 0.043(2) Uiso 0.70 1 d PD C 1
H3 H 0.2919 0.4189 0.0030 0.052 Uiso 0.70 1 calc PR C 1
C4 C 0.3428(6) 0.5153(9) -0.0411(6) 0.050(3) Uiso 0.70 1 d PD C 1
H4 H 0.3218 0.5803 -0.0369 0.060 Uiso 0.70 1 calc PR C 1
P1A P 0.2457(3) 0.1337(5) -0.0897(3) 0.0662(13) Uiso 0.50 1 d PDU B 2
O3A O 0.2789(6) 0.1069(8) -0.1371(5) 0.032(2) Uiso 0.50 1 d P B 2
C7A C 0.3112(10) 0.3550(15) -0.1115(8) 0.034(4) Uiso 0.30 1 d PD C 2
H7A H 0.2690 0.3229 -0.1465 0.041 Uiso 0.30 1 calc PR C 2
C6A C 0.3507(11) 0.4402(15) -0.1226(9) 0.040(5) Uiso 0.30 1 d PD C 2
H6A H 0.3483 0.4495 -0.1677 0.048 Uiso 0.30 1 calc PR C 2
C3A C 0.3972(18) 0.385(2) 0.0171(12) 0.088(11) Uiso 0.30 1 d PD C 2
H3A H 0.4207 0.3596 0.0636 0.106 Uiso 0.30 1 calc PR C 2
C4A C 0.415(2) 0.485(2) 0.0023(11) 0.108(14) Uiso 0.30 1 d PD C 2
H4A H 0.4399 0.5343 0.0386 0.130 Uiso 0.30 1 calc PR C 2
O2A O 0.1902(5) 0.2072(8) -0.1035(5) 0.0389(16) Uiso 0.50 1 d PD B 2

loop_
_atom_site_aniso_label
_atom_site_aniso_U_11
_atom_site_aniso_U_22
_atom_site_aniso_U_33
_atom_site_aniso_U_23
_atom_site_aniso_U_13
_atom_site_aniso_U_12
C1 0.030(3) 0.019(3) 0.025(3) -0.002(2) 0.011(2) 0.001(2)
C2 0.114(8) 0.025(4) 0.123(8) 0.017(5) 0.097(7) 0.013(4)
C5 0.077(6) 0.062(6) 0.067(6) -0.003(5) 0.041(5) -0.016(5)
C8 0.169(11) 0.129(10) 0.127(8) -0.051(6) 0.128(8) -0.070(8)
C9 0.122(9) 0.059(6) 0.080(6) 0.017(5) 0.030(5) 0.004(6)
C10 0.109(9) 0.111(9) 0.093(7) -0.015(7) 0.008(7) 0.036(6)
C11 0.046(5) 0.185(12) 0.097(7) 0.074(8) 0.026(5) 0.033(6)
C12 0.050(5) 0.254(13) 0.112(7) 0.064(9) 0.032(5) -0.042(8)
C13 0.049(5) 0.088(7) 0.084(6) 0.037(5) 0.030(4) 0.002(4)
C14 0.035(3) 0.043(4) 0.038(3) 0.004(3) 0.021(3) -0.007(3)
C15 0.029(3) 0.066(6) 0.078(6) 0.033(5) 0.021(4) -0.005(4)
C16 0.040(5) 0.123(10) 0.133(10) 0.080(9) 0.030(5) -0.003(5)
C17 0.032(4) 0.159(12) 0.088(7) 0.071(8) 0.006(4) -0.025(6)
C18 0.051(5) 0.094(7) 0.045(4) 0.002(5) 0.021(4) -0.037(5)
C19 0.053(4) 0.048(5) 0.040(4) -0.004(3) 0.029(3) -0.018(4)
C20 0.061(4) 0.037(4) 0.035(3) -0.007(3) 0.034(3) -0.012(3)
C21 0.062(5) 0.120(9) 0.035(4) -0.017(5) 0.020(4) -0.004(6)
C22 0.071(6) 0.205(15) 0.048(5) -0.055(7) 0.034(5) -0.037(8)
C23 0.094(8) 0.145(12) 0.072(6) -0.065(7) 0.058(7) -0.077(8)
C24 0.140(10) 0.043(5) 0.107(8) -0.033(5) 0.102(9) -0.027(6)
C25 0.083(6) 0.035(4) 0.063(5) -0.008(4) 0.051(5) -0.002(4)
C26 0.033(3) 0.037(4) 0.023(3) -0.004(3) 0.002(2) -0.001(3)
C27 0.057(4) 0.032(4) 0.036(4) -0.006(3) -0.014(3) 0.013(3)
C28 0.077(6) 0.038(5) 0.051(5) -0.012(4) -0.016(4) 0.021(4)
C29 0.064(5) 0.046(5) 0.035(4) -0.018(3) -0.005(3) 0.010(4)
C30 0.036(3) 0.053(5) 0.031(3) -0.007(3) -0.001(3) 0.006(3)
C31 0.031(3) 0.041(4) 0.029(3) 0.000(3) 0.003(2) 0.006(3)
C32 0.019(2) 0.032(3) 0.024(3) 0.002(2) 0.005(2) -0.005(2)
C33 0.030(3) 0.053(5) 0.044(4) 0.022(3) 0.017(3) 0.015(3)
C34 0.043(4) 0.069(6) 0.062(5) 0.040(4) 0.031(4) 0.027(4)
C35 0.032(3) 0.055(5) 0.040(3) 0.018(3) 0.018(3) 0.005(3)
C36 0.030(3) 0.040(4) 0.042(3) 0.003(3) 0.020(3) 0.005(3)
C37 0.027(3) 0.031(3) 0.033(3) 0.003(3) 0.010(2) 0.004(3)
C38 0.049(4) 0.030(4) 0.023(3) -0.008(2) 0.016(3) -0.006(3)
C39 0.034(3) 0.032(4) 0.036(3) -0.006(3) 0.018(3) -0.006(3)
C40 0.043(3) 0.021(3) 0.042(3) -0.007(3) 0.024(3) -0.005(3)
C41 0.043(3) 0.031(4) 0.042(3) -0.012(3) 0.027(3) -0.006(3)
C42 0.048(4) 0.038(4) 0.031(3) -0.017(3) 0.026(3) -0.014(3)
C43 0.054(4) 0.034(4) 0.033(3) -0.006(3) 0.024(3) -0.009(3)
C44 0.058(4) 0.036(4) 0.028(3) -0.006(3) 0.008(3) -0.002(3)
C45 0.037(3) 0.037(4) 0.056(4) -0.013(3) 0.026(3) -0.007(3)
C46 0.067(5) 0.048(5) 0.080(6) 0.012(4) 0.047(5) 0.026(4)
C47 0.046(4) 0.048(5) 0.084(6) -0.030(4) 0.036(4) 0.000(4)
F1 0.051(2) 0.037(2) 0.066(3) 0.003(2) 0.016(2) 0.0023(19)
F2 0.033(2) 0.061(3) 0.075(3) -0.014(2) 0.027(2) 0.004(2)
F3 0.041(2) 0.083(3) 0.032(2) -0.013(2) 0.0104(17) -0.013(2)
F4 0.0335(19) 0.041(2) 0.056(2) 0.012(2) 0.0133(18) 0.0030(17)
F5 0.035(2) 0.055(3) 0.047(2) -0.002(2) 0.0228(17) 0.0033(18)
F6 0.048(2) 0.063(3) 0.034(2) -0.004(2) -0.0015(18) 0.004(2)
N1 0.056(3) 0.025(3) 0.032(3) -0.002(2) 0.030(3) -0.002(2)
O1 0.079(4) 0.040(3) 0.084(4) 0.008(3) 0.055(3) 0.001(3)
P3 0.0263(7) 0.0252(8) 0.0213(6) 0.0013(6) 0.0069(5) 0.0021(6)
P2 0.0393(8) 0.0257(8) 0.0285(7) -0.0016(6) 0.0201(6) -0.0031(6)
Ru1 0.0380(3) 0.0214(3) 0.0280(2) -0.00223(17) 0.0202(2) -0.00307(18)
S1 0.0373(8) 0.0283(8) 0.0267(7) 0.0050(6) 0.0131(6) 0.0087(6)
Sb1 0.0220(2) 0.0339(3) 0.0277(2) -0.00365(15) 0.00600(16) 0.00309(15)

loop_
_atom_type_symbol
_atom_type_description
_atom_type_scat_dispersion_real
_atom_type_scat_dispersion_imag
_atom_type_scat_source
C C 0.0181 0.0091 'International Tables Vol C Tables 4.2.6.8 and 6.1.1.4'
H H 0.0000 0.0000 'International Tables Vol C Tables 4.2.6.8 and 6.1.1.4'
F F 0.0727 0.0534 'International Tables Vol C Tables 4.2.6.8 and 6.1.1.4'
N N 0.0311 0.0180 'International Tables Vol C Tables 4.2.6.8 and 6.1.1.4'
O O 0.0492 0.0322 'International Tables Vol C Tables 4.2.6.8 and 6.1.1.4'
P P 0.2955 0.4335 'International Tables Vol C Tables 4.2.6.8 and 6.1.1.4'
Ru Ru 0.0552 3.2960 'International Tables Vol C Tables 4.2.6.8 and 6.1.1.4'
S S 0.3331 0.5567 'International Tables Vol C Tables 4.2.6.8 and 6.1.1.4'
Sb Sb -0.0562 5.8946 'International Tables Vol C Tables 4.2.6.8 and 6.1.1.4'

loop_
_geom_angle_atom_site_label_1
_geom_angle_atom_site_label_2
_geom_angle_atom_site_label_3
_geom_angle
P3 C1 P2 121.5(3)
P3 C1 Ru1 91.8(2)
P2 C1 Ru1 89.6(2)
P3 C1 H1 115.8
P2 C1 H1 115.8
Ru1 C1 H1 115.8
C3A C2 C3 63.2(17)
C3A C2 O1 115.1(14)
C3 C2 O1 121.5(7)
C3A C2 C7 77.8(18)
C3 C2 C7 119.0(8)
O1 C2 C7 117.0(7)
C3A C2 C7A 121.8(13)
C3 C2 C7A 86.3(10)
O1 C2 C7A 123.0(10)
C7 C2 C7A 76.2(9)
C6 C5 C4 121.8(9)
C6 C5 C4A 85.6(19)
C4 C5 C4A 60(2)
C6 C5 C6A 64.3(11)
C4 C5 C6A 92.3(11)
C4A C5 C6A 119.5(14)
C6 C5 H5 119.1
C4 C5 H5 119.1
C4A C5 H5 126.6
C6A C5 H5 113.9
C13 C8 C9 138.1(11)
C13 C8 O2A 98.9(8)
C9 C8 O2A 117.5(10)
C13 C8 O2 114.6(8)
C9 C8 O2 102.2(9)
O2A C8 O2 15.8(5)
C8 C9 C10 106.6(11)
C8 C9 H9 126.7
C10 C9 H9 126.7
C11 C10 C9 121.4(13)
C11 C10 H10 119.3
C9 C10 H10 119.3
C10 C11 C12 121.7(10)
C10 C11 H11 119.2
C12 C11 H11 119.2
C13 C12 C11 109.6(11)
C13 C12 H12 125.2
C11 C12 H12 125.2
C8 C13 C12 115.6(10)
C8 C13 H13 122.2
C12 C13 H13 122.2
C15 C14 C19 118.3(7)
C15 C14 P2 121.8(5)
C19 C14 P2 119.8(6)
C16 C15 C14 121.1(8)
C16 C15 H15 119.5
C14 C15 H15 119.5
C15 C16 C17 119.8(10)
C15 C16 H16 120.1
C17 C16 H16 120.1
C18 C17 C16 120.0(8)
C18 C17 H17 120.0
C16 C17 H17 120.0
C17 C18 C19 120.6(8)
C17 C18 H18 119.7
C19 C18 H18 119.7
C18 C19 C14 120.2(8)
C18 C19 H19 119.9
C14 C19 H19 119.9
C25 C20 C21 119.3(7)
C25 C20 P2 122.5(6)
C21 C20 P2 118.2(6)
C22 C21 C20 120.2(10)
C22 C21 H21 119.9
C20 C21 H21 119.9
C23 C22 C21 121.5(11)
C23 C22 H22 119.2
C21 C22 H22 119.2
C22 C23 C24 120.1(9)
C22 C23 H23 120.0
C24 C23 H23 120.0
C23 C24 C25 120.2(9)
C23 C24 H24 119.9
C25 C24 H24 119.9
C20 C25 C24 118.7(9)
C20 C25 H25 120.6
C24 C25 H25 120.6
C27 C26 C31 121.0(6)
C27 C26 P3 119.3(5)
C31 C26 P3 119.7(5)
C26 C27 C28 119.6(6)
C26 C27 H27 120.2
C28 C27 H27 120.2
C27 C28 C29 119.6(8)
C27 C28 H28 120.2
C29 C28 H28 120.2
C30 C29 C28 120.2(7)
C30 C29 H29 119.9
C28 C29 H29 119.9
C29 C30 C31 120.6(6)
C29 C30 H30 119.7
C31 C30 H30 119.7
C30 C31 C26 118.9(6)
C30 C31 H31 120.6
C26 C31 H31 120.6
C37 C32 C33 119.8(5)
C37 C32 P3 119.9(5)
C33 C32 P3 120.3(5)
C34 C33 C32 119.3(6)
C34 C33 H33 120.3
C32 C33 H33 120.3
C33 C34 C35 121.1(7)
C33 C34 H34 119.5
C35 C34 H34 119.5
C36 C35 C34 119.3(6)
C36 C35 H35 120.3
C34 C35 H35 120.3
C35 C36 C37 120.5(6)
C35 C36 H36 119.8
C37 C36 H36 119.8
C36 C37 C32 120.1(6)
C36 C37 H37 120.0
C32 C37 H37 120.0
C39 C38 C43 117.8(6)
C39 C38 C44 121.6(6)
C43 C38 C44 120.6(6)
C39 C38 Ru1 70.6(4)
C43 C38 Ru1 69.6(4)
C44 C38 Ru1 129.2(4)
C38 C39 C40 121.5(6)
C38 C39 Ru1 72.0(4)
C40 C39 Ru1 72.6(4)
C38 C39 H39 119.3
C40 C39 H39 119.3
Ru1 C39 H39 128.5
C41 C40 C39 121.7(6)
C41 C40 Ru1 73.6(4)
C39 C40 Ru1 69.9(4)
C41 C40 H40 119.1
C39 C40 H40 119.1
Ru1 C40 H40 130.1
C40 C41 C42 116.7(6)
C40 C41 C45 124.3(6)
C42 C41 C45 119.0(6)
C40 C41 Ru1 70.2(4)
C42 C41 Ru1 67.8(3)
C45 C41 Ru1 132.7(5)
C43 C42 C41 121.9(6)
C43 C42 Ru1 70.9(4)
C41 C42 Ru1 74.0(3)
C43 C42 H42 119.0
C41 C42 H42 119.0
Ru1 C42 H42 128.3
C42 C43 C38 120.3(6)
C42 C43 Ru1 71.7(4)
C38 C43 Ru1 72.1(4)
C42 C43 H43 119.8
C38 C43 H43 119.8
Ru1 C43 H43 128.6
C38 C44 H44A 109.5
C38 C44 H44B 109.5
H44A C44 H44B 109.5
C38 C44 H44C 109.5
H44A C44 H44C 109.5
H44B C44 H44C 109.5
C41 C45 C46 113.9(6)
C41 C45 C47 107.5(6)
C46 C45 C47 111.1(7)
C41 C45 H45 108.0
C46 C45 H45 108.0
C47 C45 H45 108.0
C45 C46 H46A 109.5
C45 C46 H46B 109.5
H46A C46 H46B 109.5
C45 C46 H46C 109.5
H46A C46 H46C 109.5
H46B C46 H46C 109.5
C45 C47 H47A 109.5
C45 C47 H47B 109.5
H47A C47 H47B 109.5
C45 C47 H47C 109.5
H47A C47 H47C 109.5
H47B C47 H47C 109.5
P2 N1 P1 130.1(3)
P2 N1 P1A 129.0(4)
P1 N1 P1A 23.2(2)
P2 N1 Ru1 96.0(2)
P1 N1 Ru1 132.0(3)
P1A N1 Ru1 132.8(4)
C2 O1 P1 115.9(7)
C2 O1 P1A 113.2(6)
P1 O1 P1A 7.65(19)
C1 P3 C32 106.7(3)
C1 P3 C26 115.4(3)
C32 P3 C26 106.5(3)
C1 P3 S1 102.2(2)
C32 P3 S1 112.7(2)
C26 P3 S1 113.3(2)
C1 P3 Ru1 50.34(19)
C32 P3 Ru1 101.3(2)
C26 P3 Ru1 151.8(2)
S1 P3 Ru1 57.77(6)
N1 P2 C1 98.9(3)
N1 P2 C14 113.0(3)
C1 P2 C14 106.3(3)
N1 P2 C20 112.9(3)
C1 P2 C20 117.2(3)
C14 P2 C20 108.2(3)
N1 P2 Ru1 49.49(18)
C1 P2 Ru1 51.35(19)
C14 P2 Ru1 109.9(2)
C20 P2 Ru1 141.9(3)
N1 Ru1 C43 153.8(3)
N1 Ru1 C42 163.7(2)
C43 Ru1 C42 37.4(3)
N1 Ru1 C39 95.9(2)
C43 Ru1 C39 67.9(2)
C42 Ru1 C39 79.6(2)
N1 Ru1 C38 117.2(2)
C43 Ru1 C38 38.3(3)
C42 Ru1 C38 68.0(3)
C39 Ru1 C38 37.4(2)
N1 Ru1 C1 72.5(2)
C43 Ru1 C1 97.7(2)
C42 Ru1 C1 123.3(2)
C39 Ru1 C1 121.0(2)
C38 Ru1 C1 96.5(2)
N1 Ru1 C40 100.1(2)
C43 Ru1 C40 79.8(3)
C42 Ru1 C40 66.8(2)
C39 Ru1 C40 37.5(2)
C38 Ru1 C40 67.8(2)
C1 Ru1 C40 157.7(2)
N1 Ru1 C41 125.8(2)
C43 Ru1 C41 68.3(3)
C42 Ru1 C41 38.1(2)
C39 Ru1 C41 67.0(2)
C38 Ru1 C41 80.5(2)
C1 Ru1 C41 160.9(2)
C40 Ru1 C41 36.2(2)
N1 Ru1 S1 84.69(16)
C43 Ru1 S1 117.49(19)
C42 Ru1 S1 94.51(18)
C39 Ru1 S1 160.86(18)
C38 Ru1 S1 154.75(18)
C1 Ru1 S1 77.51(15)
C40 Ru1 S1 123.46(18)
C41 Ru1 S1 97.13(17)
N1 Ru1 P2 34.53(14)
C43 Ru1 P2 127.5(2)
C42 Ru1 P2 161.76(19)
C39 Ru1 P2 105.09(16)
C38 Ru1 P2 104.70(18)
C1 Ru1 P2 39.10(15)
C40 Ru1 P2 127.30(16)
C41 Ru1 P2 159.86(17)
S1 Ru1 P2 86.22(5)
N1 Ru1 P3 88.03(14)
C43 Ru1 P3 98.83(19)
C42 Ru1 P3 102.58(17)
C39 Ru1 P3 155.61(18)
C38 Ru1 P3 120.41(17)
C1 Ru1 P3 37.90(15)
C40 Ru1 P3 164.28(17)
C41 Ru1 P3 128.75(16)
S1 Ru1 P3 43.39(5)
P2 Ru1 P3 65.82(4)
P3 S1 Ru1 78.84(6)
F6 Sb1 F2 89.9(2)
F6 Sb1 F5 90.6(2)
F2 Sb1 F5 179.48(19)
F6 Sb1 F4 91.8(2)
F2 Sb1 F4 90.1(2)
F5 Sb1 F4 89.92(18)
F6 Sb1 F1 89.8(2)
F2 Sb1 F1 89.9(2)
F5 Sb1 F1 90.0(2)
F4 Sb1 F1 178.4(2)
F6 Sb1 F3 177.0(2)
F2 Sb1 F3 90.1(2)
F5 Sb1 F3 89.37(18)
F4 Sb1 F3 91.2(2)
F1 Sb1 F3 87.2(2)
P1 O2 C8 123.3(7)
O3 P1 O2 118.5(5)
O3 P1 O1 112.8(5)
O2 P1 O1 90.0(5)
O3 P1 N1 118.6(4)
O2 P1 N1 106.1(4)
O1 P1 N1 106.8(3)
C6 C7 C2 118.7(9)
C6 C7 H7 120.6
C2 C7 H7 120.6
C5 C6 C7 119.9(9)
C5 C6 H6 120.1
C7 C6 H6 120.1
C2 C3 C4 120.3(9)
C2 C3 H3 119.8
C4 C3 H3 119.8
C5 C4 C3 118.7(10)
C5 C4 H4 120.6
C3 C4 H4 120.6
O2A P1A O3A 125.5(7)
O2A P1A N1 115.4(6)
O3A P1A N1 117.3(6)
O2A P1A O1 96.8(5)
O3A P1A O1 102.0(6)
N1 P1A O1 83.1(3)
C6A C7A C2 109.7(13)
C6A C7A H7A 125.1
C2 C7A H7A 125.1
C7A C6A C5 122.7(15)
C7A C6A H6A 118.7
C5 C6A H6A 118.7
C2 C3A C4A 122(2)
C2 C3A H3A 118.9
C4A C3A H3A 118.9
C3A C4A C5 119(2)
C3A C4A H4A 120.7
C5 C4A H4A 120.7
P1A O2A C8 126.5(8)

loop_
_geom_bond_atom_site_label_1
_geom_bond_atom_site_label_2
_geom_bond_distance
C1 P3 1.760(6)
C1 P2 1.781(6)
C1 Ru1 2.205(6)
C1 H1 0.9800
C2 C3A 1.326(17)
C2 C3 1.359(11)
C2 O1 1.387(9)
C2 C7 1.421(10)
C2 C7A 1.540(15)
C5 C6 1.354(12)
C5 C4 1.373(11)
C5 C4A 1.387(18)
C5 C6A 1.411(15)
C5 H5 0.9300
C8 C13 1.253(12)
C8 C9 1.295(12)
C8 O2A 1.449(13)
C8 O2 1.821(14)
C9 C10 1.404(13)
C9 H9 0.9300
C10 C11 1.364(14)
C10 H10 0.9300
C11 C12 1.483(14)
C11 H11 0.9300
C12 C13 1.432(15)
C12 H12 0.9300
C13 H13 0.9300
C14 C15 1.380(11)
C14 C19 1.404(9)
C14 P2 1.784(7)
C15 C16 1.371(12)
C15 H15 0.9300
C16 C17 1.396(14)
C16 H16 0.9300
C17 C18 1.356(15)
C17 H17 0.9300
C18 C19 1.380(11)
C18 H18 0.9300
C19 H19 0.9300
C20 C25 1.378(10)
C20 C21 1.387(12)
C20 P2 1.801(6)
C21 C22 1.384(12)
C21 H21 0.9300
C22 C23 1.334(18)
C22 H22 0.9300
C23 C24 1.367(17)
C23 H23 0.9300
C24 C25 1.430(12)
C24 H24 0.9300
C25 H25 0.9300
C26 C27 1.379(10)
C26 C31 1.393(8)
C26 P3 1.817(6)
C27 C28 1.388(11)
C27 H27 0.9300
C28 C29 1.390(10)
C28 H28 0.9300
C29 C30 1.377(11)
C29 H29 0.9300
C30 C31 1.381(10)
C30 H30 0.9300
C31 H31 0.9300
C32 C37 1.388(8)
C32 C33 1.398(9)
C32 P3 1.807(6)
C33 C34 1.376(9)
C33 H33 0.9300
C34 C35 1.392(10)
C34 H34 0.9300
C35 C36 1.376(9)
C35 H35 0.9300
C36 C37 1.387(9)
C36 H36 0.9300
C37 H37 0.9300
C38 C39 1.410(9)
C38 C43 1.435(10)
C38 C44 1.506(10)
C38 Ru1 2.205(6)
C39 C40 1.419(9)
C39 Ru1 2.186(6)
C39 H39 0.9300
C40 C41 1.395(9)
C40 Ru1 2.222(6)
C40 H40 0.9300
C41 C42 1.454(10)
C41 C45 1.509(10)
C41 Ru1 2.265(6)
C42 C43 1.395(10)
C42 Ru1 2.182(6)
C42 H42 0.9300
C43 Ru1 2.172(6)
C43 H43 0.9300
C44 H44A 0.9600
C44 H44B 0.9600
C44 H44C 0.9600
C45 C46 1.528(11)
C45 C47 1.535(10)
C45 H45 0.9800
C46 H46A 0.9600
C46 H46B 0.9600
C46 H46C 0.9600
C47 H47A 0.9600
C47 H47B 0.9600
C47 H47C 0.9600
F1 Sb1 1.878(4)
F2 Sb1 1.871(4)
F3 Sb1 1.882(4)
F4 Sb1 1.873(4)
F5 Sb1 1.871(4)
F6 Sb1 1.868(4)
N1 P2 1.609(5)
N1 P1 1.623(5)
N1 P1A 1.640(7)
N1 Ru1 2.159(5)
O1 P1 1.547(7)
O1 P1A 2.156(9)
P3 S1 2.005(2)
P3 Ru1 2.8634(16)
P2 Ru1 2.8239(16)
Ru1 S1 2.4689(16)
O2 P1 1.545(10)
O3 P1 1.446(8)
C7 C6 1.394(12)
C7 H7 0.9300
C6 H6 0.9300
C3 C4 1.403(12)
C3 H3 0.9300
C4 H4 0.9300
P1A O2A 1.367(11)
P1A O3A 1.451(10)
C7A C6A 1.398(17)
C7A H7A 0.9300
C6A H6A 0.9300
C3A C4A 1.363(19)
C3A H3A 0.9300
C4A H4A 0.9300

loop_
_geom_torsion_atom_site_label_1
_geom_torsion_atom_site_label_2
_geom_torsion_atom_site_label_3
_geom_torsion_atom_site_label_4
_geom_torsion
C13 C8 C9 C10 28(2)
O2A C8 C9 C10 174.7(10)
O2 C8 C9 C10 179.1(10)
C8 C9 C10 C11 -2.2(19)
C9 C10 C11 C12 -19(2)
C10 C11 C12 C13 20.8(18)
C9 C8 C13 C12 -25(2)
O2A C8 C13 C12 -175.8(10)
O2 C8 C13 C12 -174.1(9)
C11 C12 C13 C8 -2.9(15)
C19 C14 C15 C16 -0.8(14)
P2 C14 C15 C16 -179.5(9)
C14 C15 C16 C17 -0.7(19)
C15 C16 C17 C18 1(2)
C16 C17 C18 C19 -0.1(19)
C17 C18 C19 C14 -1.3(14)
C15 C14 C19 C18 1.8(11)
P2 C14 C19 C18 -179.4(6)
C25 C20 C21 C22 -0.3(15)
P2 C20 C21 C22 -177.5(9)
C20 C21 C22 C23 0.9(19)
C21 C22 C23 C24 -0.7(19)
C22 C23 C24 C25 0.0(16)
C21 C20 C25 C24 -0.3(12)
P2 C20 C25 C24 176.7(6)
C23 C24 C25 C20 0.5(13)
C31 C26 C27 C28 0.9(13)
P3 C26 C27 C28 -176.9(8)
C26 C27 C28 C29 -2.4(16)
C27 C28 C29 C30 2.9(17)
C28 C29 C30 C31 -1.8(15)
C29 C30 C31 C26 0.2(12)
C27 C26 C31 C30 0.3(11)
P3 C26 C31 C30 178.1(6)
C37 C32 C33 C34 -1.2(11)
P3 C32 C33 C34 179.8(6)
C32 C33 C34 C35 0.7(13)
C33 C34 C35 C36 0.0(13)
C34 C35 C36 C37 -0.1(11)
C35 C36 C37 C32 -0.4(10)
C33 C32 C37 C36 1.0(9)
P3 C32 C37 C36 -180.0(5)
C43 C38 C39 C40 2.5(9)
C44 C38 C39 C40 -179.9(6)
Ru1 C38 C39 C40 55.4(5)
C43 C38 C39 Ru1 -52.9(5)
C44 C38 C39 Ru1 124.7(6)
C38 C39 C40 C41 -0.6(9)
Ru1 C39 C40 C41 54.5(6)
C38 C39 C40 Ru1 -55.1(5)
C39 C40 C41 C42 -1.9(9)
Ru1 C40 C41 C42 51.0(5)
C39 C40 C41 C45 178.3(6)
Ru1 C40 C41 C45 -128.9(6)
C39 C40 C41 Ru1 -52.8(5)
C40 C41 C42 C43 2.5(9)
C45 C41 C42 C43 -177.6(6)
Ru1 C41 C42 C43 54.6(5)
C40 C41 C42 Ru1 -52.1(5)
C45 C41 C42 Ru1 127.7(6)
C41 C42 C43 C38 -0.7(9)
Ru1 C42 C43 C38 55.4(5)
C41 C42 C43 Ru1 -56.1(5)
C39 C38 C43 C42 -1.9(9)
C44 C38 C43 C42 -179.5(6)
Ru1 C38 C43 C42 -55.2(5)
C39 C38 C43 Ru1 53.4(5)
C44 C38 C43 Ru1 -124.3(5)
C40 C41 C45 C46 28.4(10)
C42 C41 C45 C46 -151.5(6)
Ru1 C41 C45 C46 -65.8(9)
C40 C41 C45 C47 -95.2(8)
C42 C41 C45 C47 85.0(7)
Ru1 C41 C45 C47 170.7(5)
C3A C2 O1 P1 -177(2)
C3 C2 O1 P1 110.2(10)
C7 C2 O1 P1 -88.4(10)
C7A C2 O1 P1 2.3(13)
C3A C2 O1 P1A 175(2)
C3 C2 O1 P1A 102.3(11)
C7 C2 O1 P1A -96.2(10)
C7A C2 O1 P1A -5.5(12)
P2 C1 P3 C32 178.4(4)
Ru1 C1 P3 C32 -91.0(3)
P2 C1 P3 C26 60.3(5)
Ru1 C1 P3 C26 150.9(2)
P2 C1 P3 S1 -63.1(4)
Ru1 C1 P3 S1 27.5(2)
P2 C1 P3 Ru1 -90.6(4)
C37 C32 P3 C1 128.1(5)
C33 C32 P3 C1 -52.9(6)
C37 C32 P3 C26 -108.1(5)
C33 C32 P3 C26 70.9(6)
C37 C32 P3 S1 16.8(5)
C33 C32 P3 S1 -164.2(5)
C37 C32 P3 Ru1 76.4(5)
C33 C32 P3 Ru1 -104.6(5)
C27 C26 P3 C1 43.4(7)
C31 C26 P3 C1 -134.4(5)
C27 C26 P3 C32 -74.8(7)
C31 C26 P3 C32 107.4(6)
C27 C26 P3 S1 160.7(6)
C31 C26 P3 S1 -17.1(6)
C27 C26 P3 Ru1 95.8(7)
C31 C26 P3 Ru1 -82.0(7)
P1 N1 P2 C1 -179.5(5)
P1A N1 P2 C1 -149.3(5)
Ru1 N1 P2 C1 15.0(3)
P1 N1 P2 C14 68.5(5)
P1A N1 P2 C14 98.6(6)
Ru1 N1 P2 C14 -97.1(3)
P1 N1 P2 C20 -54.8(6)
P1A N1 P2 C20 -24.7(6)
Ru1 N1 P2 C20 139.6(3)
P1 N1 P2 Ru1 165.6(6)
P1A N1 P2 Ru1 -164.3(7)
P3 C1 P2 N1 77.2(4)
Ru1 C1 P2 N1 -14.6(3)
P3 C1 P2 C14 -165.5(4)
Ru1 C1 P2 C14 102.7(3)
P3 C1 P2 C20 -44.4(5)
Ru1 C1 P2 C20 -136.2(3)
P3 C1 P2 Ru1 91.8(4)
C15 C14 P2 N1 153.4(6)
C19 C14 P2 N1 -25.4(6)
C15 C14 P2 C1 45.9(7)
C19 C14 P2 C1 -132.8(5)
C15 C14 P2 C20 -80.8(7)
C19 C14 P2 C20 100.5(6)
C15 C14 P2 Ru1 100.0(7)
C19 C14 P2 Ru1 -78.7(5)
C25 C20 P2 N1 142.1(6)
C21 C20 P2 N1 -40.8(8)
C25 C20 P2 C1 -103.9(6)
C21 C20 P2 C1 73.2(7)
C25 C20 P2 C14 16.2(7)
C21 C20 P2 C14 -166.7(7)
C25 C20 P2 Ru1 -165.0(4)
C21 C20 P2 Ru1 12.1(9)
P2 N1 Ru1 C43 58.5(6)
P1 N1 Ru1 C43 -106.6(6)
P1A N1 Ru1 C43 -138.2(6)
P2 N1 Ru1 C42 -178.9(7)
P1 N1 Ru1 C42 15.9(11)
P1A N1 Ru1 C42 -15.6(12)
P2 N1 Ru1 C39 108.2(3)
P1 N1 Ru1 C39 -56.9(5)
P1A N1 Ru1 C39 -88.5(5)
P2 N1 Ru1 C38 75.8(3)
P1 N1 Ru1 C38 -89.3(5)
P1A N1 Ru1 C38 -120.8(5)
P2 N1 Ru1 C1 -12.5(2)
P1 N1 Ru1 C1 -177.6(5)
P1A N1 Ru1 C1 150.9(6)
P2 N1 Ru1 C40 145.9(3)
P1 N1 Ru1 C40 -19.2(5)
P1A N1 Ru1 C40 -50.8(6)
P2 N1 Ru1 C41 174.0(2)
P1 N1 Ru1 C41 8.9(6)
P1A N1 Ru1 C41 -22.7(6)
P2 N1 Ru1 S1 -91.0(2)
P1 N1 Ru1 S1 103.9(4)
P1A N1 Ru1 S1 72.3(5)
P1 N1 Ru1 P2 -165.1(7)
P1A N1 Ru1 P2 163.4(7)
P2 N1 Ru1 P3 -47.7(2)
P1 N1 Ru1 P3 147.2(4)
P1A N1 Ru1 P3 115.7(5)
C42 C43 Ru1 N1 157.1(5)
C38 C43 Ru1 N1 25.4(7)
C38 C43 Ru1 C42 -131.7(6)
C42 C43 Ru1 C39 102.1(4)
C38 C43 Ru1 C39 -29.6(4)
C42 C43 Ru1 C38 131.7(6)
C42 C43 Ru1 C1 -137.5(4)
C38 C43 Ru1 C1 90.8(4)
C42 C43 Ru1 C40 64.9(4)
C38 C43 Ru1 C40 -66.8(4)
C42 C43 Ru1 C41 29.1(4)
C38 C43 Ru1 C41 -102.6(4)
C42 C43 Ru1 S1 -57.6(4)
C38 C43 Ru1 S1 170.6(3)
C42 C43 Ru1 P2 -165.4(3)
C38 C43 Ru1 P2 62.9(4)
C42 C43 Ru1 P3 -99.2(4)
C38 C43 Ru1 P3 129.1(4)
C43 C42 Ru1 N1 -142.2(8)
C41 C42 Ru1 N1 -9.3(10)
C41 C42 Ru1 C43 132.9(6)
C43 C42 Ru1 C39 -67.1(4)
C41 C42 Ru1 C39 65.8(4)
C43 C42 Ru1 C38 -29.9(4)
C41 C42 Ru1 C38 103.0(4)
C43 C42 Ru1 C1 53.3(5)
C41 C42 Ru1 C1 -173.8(3)
C43 C42 Ru1 C40 -104.1(4)
C41 C42 Ru1 C40 28.8(4)
C43 C42 Ru1 C41 -132.9(6)
C43 C42 Ru1 S1 131.3(4)
C41 C42 Ru1 S1 -95.8(4)
C43 C42 Ru1 P2 39.7(8)
C41 C42 Ru1 P2 172.6(4)
C43 C42 Ru1 P3 88.1(4)
C41 C42 Ru1 P3 -139.0(3)
C38 C39 Ru1 N1 -128.5(4)
C40 C39 Ru1 N1 98.9(4)
C38 C39 Ru1 C43 30.2(4)
C40 C39 Ru1 C43 -102.4(4)
C38 C39 Ru1 C42 67.3(4)
C40 C39 Ru1 C42 -65.3(4)
C40 C39 Ru1 C38 -132.6(5)
C38 C39 Ru1 C1 -55.5(4)
C40 C39 Ru1 C1 171.9(3)
C38 C39 Ru1 C40 132.6(5)
C38 C39 Ru1 C41 105.0(4)
C40 C39 Ru1 C41 -27.6(4)
C38 C39 Ru1 S1 140.7(5)
C40 C39 Ru1 S1 8.1(7)
C38 C39 Ru1 P2 -94.6(4)
C40 C39 Ru1 P2 132.8(3)
C38 C39 Ru1 P3 -30.2(6)
C40 C39 Ru1 P3 -162.9(3)
C39 C38 Ru1 N1 61.1(4)
C43 C38 Ru1 N1 -167.7(4)
C44 C38 Ru1 N1 -54.3(7)
C39 C38 Ru1 C43 -131.1(6)
C44 C38 Ru1 C43 113.4(8)
C39 C38 Ru1 C42 -101.9(4)
C43 C38 Ru1 C42 29.2(4)
C44 C38 Ru1 C42 142.7(7)
C43 C38 Ru1 C39 131.1(6)
C44 C38 Ru1 C39 -115.4(8)
C39 C38 Ru1 C1 134.7(4)
C43 C38 Ru1 C1 -94.1(4)
C44 C38 Ru1 C1 19.3(6)
C39 C38 Ru1 C40 -29.0(4)
C43 C38 Ru1 C40 102.2(4)
C44 C38 Ru1 C40 -144.4(7)
C39 C38 Ru1 C41 -64.3(4)
C43 C38 Ru1 C41 66.8(4)
C44 C38 Ru1 C41 -179.8(7)
C39 C38 Ru1 S1 -150.9(3)
C43 C38 Ru1 S1 -19.8(6)
C44 C38 Ru1 S1 93.7(7)
C39 C38 Ru1 P2 95.7(3)
C43 C38 Ru1 P2 -133.1(4)
C44 C38 Ru1 P2 -19.7(6)
C39 C38 Ru1 P3 166.0(3)
C43 C38 Ru1 P3 -62.8(4)
C44 C38 Ru1 P3 50.6(7)
P3 C1 Ru1 N1 -110.3(3)
P2 C1 Ru1 N1 11.2(2)
P3 C1 Ru1 C43 94.5(3)
P2 C1 Ru1 C43 -143.9(3)
P3 C1 Ru1 C42 65.2(3)
P2 C1 Ru1 C42 -173.3(2)
P3 C1 Ru1 C39 163.4(2)
P2 C1 Ru1 C39 -75.1(3)
P3 C1 Ru1 C38 133.1(3)
P2 C1 Ru1 C38 -105.4(3)
P3 C1 Ru1 C40 176.4(5)
P2 C1 Ru1 C40 -62.0(6)
P3 C1 Ru1 C41 53.4(8)
P2 C1 Ru1 C41 175.0(6)
P3 C1 Ru1 S1 -22.02(17)
P2 C1 Ru1 S1 99.5(2)
P3 C1 Ru1 P2 -121.5(3)
P2 C1 Ru1 P3 121.5(3)
C41 C40 Ru1 N1 139.7(4)
C39 C40 Ru1 N1 -86.6(4)
C41 C40 Ru1 C43 -66.9(4)
C39 C40 Ru1 C43 66.8(4)
C41 C40 Ru1 C42 -30.2(4)
C39 C40 Ru1 C42 103.6(4)
C41 C40 Ru1 C39 -133.8(6)
C41 C40 Ru1 C38 -104.9(4)
C39 C40 Ru1 C38 28.9(4)
C41 C40 Ru1 C1 -152.3(5)
C39 C40 Ru1 C1 -18.6(8)
C39 C40 Ru1 C41 133.8(6)
C41 C40 Ru1 S1 49.4(4)
C39 C40 Ru1 S1 -176.8(3)
C41 C40 Ru1 P2 163.2(3)
C39 C40 Ru1 P2 -63.0(4)
C41 C40 Ru1 P3 19.6(9)
C39 C40 Ru1 P3 153.3(5)
C40 C41 Ru1 N1 -51.7(5)
C42 C41 Ru1 N1 176.8(4)
C45 C41 Ru1 N1 67.2(7)
C40 C41 Ru1 C43 102.9(4)
C42 C41 Ru1 C43 -28.6(4)
C45 C41 Ru1 C43 -138.2(7)
C40 C41 Ru1 C42 131.5(6)
C45 C41 Ru1 C42 -109.6(7)
C40 C41 Ru1 C39 28.6(4)
C42 C41 Ru1 C39 -102.9(4)
C45 C41 Ru1 C39 147.5(7)
C40 C41 Ru1 C38 65.1(4)
C42 C41 Ru1 C38 -66.4(4)
C45 C41 Ru1 C38 -176.0(6)
C40 C41 Ru1 C1 147.4(6)
C42 C41 Ru1 C1 16.0(9)
C45 C41 Ru1 C1 -93.7(9)
C42 C41 Ru1 C40 -131.5(6)
C45 C41 Ru1 C40 118.9(8)
C40 C41 Ru1 S1 -140.3(4)
C42 C41 Ru1 S1 88.2(4)
C45 C41 Ru1 S1 -21.4(6)
C40 C41 Ru1 P2 -41.8(7)
C42 C41 Ru1 P2 -173.3(4)
C45 C41 Ru1 P2 77.1(8)
C40 C41 Ru1 P3 -173.3(3)
C42 C41 Ru1 P3 55.2(4)
C45 C41 Ru1 P3 -54.4(7)
C1 P2 Ru1 N1 -160.9(4)
C14 P2 Ru1 N1 103.7(4)
C20 P2 Ru1 N1 -75.0(5)
N1 P2 Ru1 C43 -151.7(4)
C1 P2 Ru1 C43 47.4(3)
C14 P2 Ru1 C43 -48.0(3)
C20 P2 Ru1 C43 133.3(4)
N1 P2 Ru1 C42 179.1(6)
C1 P2 Ru1 C42 18.1(6)
C14 P2 Ru1 C42 -77.2(6)
C20 P2 Ru1 C42 104.0(7)
N1 P2 Ru1 C39 -78.2(3)
C1 P2 Ru1 C39 120.9(3)
C14 P2 Ru1 C39 25.6(3)
C20 P2 Ru1 C39 -153.2(4)
N1 P2 Ru1 C38 -117.0(3)
C1 P2 Ru1 C38 82.1(3)
C14 P2 Ru1 C38 -13.2(3)
C20 P2 Ru1 C38 168.0(4)
N1 P2 Ru1 C1 160.9(4)
C14 P2 Ru1 C1 -95.3(3)
C20 P2 Ru1 C1 85.9(4)
N1 P2 Ru1 C40 -44.0(4)
C1 P2 Ru1 C40 155.1(3)
C14 P2 Ru1 C40 59.8(3)
C20 P2 Ru1 C40 -119.0(4)
N1 P2 Ru1 C41 -14.3(6)
C1 P2 Ru1 C41 -175.2(6)
C14 P2 Ru1 C41 89.4(6)
C20 P2 Ru1 C41 -89.3(6)
N1 P2 Ru1 S1 86.1(3)
C1 P2 Ru1 S1 -74.8(2)
C14 P2 Ru1 S1 -170.1(2)
C20 P2 Ru1 S1 11.1(4)
N1 P2 Ru1 P3 125.9(3)
C1 P2 Ru1 P3 -35.0(2)
C14 P2 Ru1 P3 -130.4(2)
C20 P2 Ru1 P3 50.9(4)
C1 P3 Ru1 N1 63.5(3)
C32 P3 Ru1 N1 165.8(2)
C26 P3 Ru1 N1 -5.0(5)
S1 P3 Ru1 N1 -84.35(16)
C1 P3 Ru1 C43 -91.2(3)
C32 P3 Ru1 C43 11.2(3)
C26 P3 Ru1 C43 -159.6(5)
S1 P3 Ru1 C43 121.0(2)
C1 P3 Ru1 C42 -129.0(3)
C32 P3 Ru1 C42 -26.7(3)
C26 P3 Ru1 C42 162.5(5)
S1 P3 Ru1 C42 83.2(2)
C1 P3 Ru1 C39 -36.5(5)
C32 P3 Ru1 C39 65.9(4)
C26 P3 Ru1 C39 -105.0(6)
S1 P3 Ru1 C39 175.7(4)
C1 P3 Ru1 C38 -57.3(3)
C32 P3 Ru1 C38 45.1(3)
C26 P3 Ru1 C38 -125.8(5)
S1 P3 Ru1 C38 154.9(2)
C32 P3 Ru1 C1 102.3(3)
C26 P3 Ru1 C1 -68.5(5)
S1 P3 Ru1 C1 -147.8(2)
C1 P3 Ru1 C40 -175.0(7)
C32 P3 Ru1 C40 -72.7(7)
C26 P3 Ru1 C40 116.5(8)
S1 P3 Ru1 C40 37.2(6)
C1 P3 Ru1 C41 -160.3(3)
C32 P3 Ru1 C41 -58.0(3)
C26 P3 Ru1 C41 131.2(5)
S1 P3 Ru1 C41 51.9(2)
C1 P3 Ru1 S1 147.8(2)
C32 P3 Ru1 S1 -109.9(2)
C26 P3 Ru1 S1 79.3(4)
C1 P3 Ru1 P2 36.1(2)
C32 P3 Ru1 P2 138.4(2)
C26 P3 Ru1 P2 -32.4(4)
S1 P3 Ru1 P2 -111.70(7)
C1 P3 S1 Ru1 -24.81(19)
C32 P3 S1 Ru1 89.3(2)
C26 P3 S1 Ru1 -149.6(2)
N1 Ru1 S1 P3 92.75(15)
C43 Ru1 S1 P3 -72.6(2)
C42 Ru1 S1 P3 -103.6(2)
C39 Ru1 S1 P3 -174.6(5)
C38 Ru1 S1 P3 -59.0(4)
C1 Ru1 S1 P3 19.59(16)
C40 Ru1 S1 P3 -168.7(2)
C41 Ru1 S1 P3 -141.80(18)
P2 Ru1 S1 P3 58.15(6)
C13 C8 O2 P1 61.3(11)
C9 C8 O2 P1 -98.1(11)
O2A C8 O2 P1 67(2)
C8 O2 P1 O3 29.7(10)
C8 O2 P1 O1 145.9(7)
C8 O2 P1 N1 -106.6(7)
C2 O1 P1 O3 55.8(7)
P1A O1 P1 O3 126.4(15)
C2 O1 P1 O2 -65.3(6)
P1A O1 P1 O2 5.3(14)
C2 O1 P1 N1 -172.2(5)
P1A O1 P1 N1 -101.6(14)
P2 N1 P1 O3 20.0(7)
P1A N1 P1 O3 -77.1(7)
Ru1 N1 P1 O3 -179.6(5)
P2 N1 P1 O2 156.2(6)
P1A N1 P1 O2 59.2(7)
Ru1 N1 P1 O2 -43.3(6)
P2 N1 P1 O1 -108.8(5)
P1A N1 P1 O1 154.2(6)
Ru1 N1 P1 O1 51.7(5)
C3A C2 C7 C6 -62.9(16)
C3 C2 C7 C6 -13.1(16)
O1 C2 C7 C6 -175.1(9)
C7A C2 C7 C6 64.6(12)
C4 C5 C6 C7 4.8(16)
C4A C5 C6 C7 54.9(17)
C6A C5 C6 C7 -70.9(12)
C2 C7 C6 C5 3.5(15)
C3A C2 C3 C4 71.3(17)
O1 C2 C3 C4 175.7(10)
C7 C2 C3 C4 14.6(16)
C7A C2 C3 C4 -57.4(12)
C6 C5 C4 C3 -3.5(16)
C4A C5 C4 C3 -65.8(16)
C6A C5 C4 C3 57.5(14)
C2 C3 C4 C5 -6.5(16)
P2 N1 P1A O2A 145.8(6)
P1 N1 P1A O2A -111.8(9)
Ru1 N1 P1A O2A -12.7(9)
P2 N1 P1A O3A -20.0(9)
P1 N1 P1A O3A 82.4(8)
Ru1 N1 P1A O3A -178.5(6)
P2 N1 P1A O1 -120.0(5)
P1 N1 P1A O1 -17.6(4)
Ru1 N1 P1A O1 81.5(5)
C2 O1 P1A O2A -63.2(7)
P1 O1 P1A O2A -175.9(16)
C2 O1 P1A O3A 65.4(7)
P1 O1 P1A O3A -47.3(13)
C2 O1 P1A N1 -178.1(5)
P1 O1 P1A N1 69.2(13)
C3A C2 C7A C6A 15(3)
C3 C2 C7A C6A 70.2(16)
O1 C2 C7A C6A -164.3(13)
C7 C2 C7A C6A -50.8(16)
C2 C7A C6A C5 -25(3)
C6 C5 C6A C7A 85(2)
C4 C5 C6A C7A -39(2)
C4A C5 C6A C7A 17(4)
C3 C2 C3A C4A -62(4)
O1 C2 C3A C4A -176(3)
C7 C2 C3A C4A 70(4)
C7A C2 C3A C4A 5(5)
C2 C3A C4A C5 -15(6)
C6 C5 C4A C3A -52(4)
C4 C5 C4A C3A 79(4)
C6A C5 C4A C3A 5(5)
O3A P1A O2A C8 16.6(14)
N1 P1A O2A C8 -147.8(9)
O1 P1A O2A C8 126.7(9)
C13 C8 O2A P1A 72.8(11)
C9 C8 O2A P1A -85.5(14)
O2 C8 O2A P1A -102(2)
